data_7245006
loop_
_publ_author_name
'Rok, Magdalena'
'Moskwa, Marcin'
'Hetma\'nczyk, Joanna'
'Hetma\'nczyk, \/Lukasz'
'Bator, Grazyna'

_publ_section_title
;
 Switchable dielectric constant, structural and vibrational studies of
 double perovskite organic-inorganic hybrids: (azetidinium)2[KCr(CN)6] and
 (azetidinium)2[KFe(CN)6]
;
_journal_name_full CrystEngComm
_journal_paper_doi 10.1039/D2CE00270A
_journal_year 2022
_chemical_formula_moiety '(C3 H8 N 1+)2, K 1+, C6 Fe N6 3-'
_chemical_formula_sum 'C12 H16 Fe K N8'
_chemical_formula_weight 367.28
_space_group_crystal_system cubic
_space_group_IT_number 225
_space_group_name_Hall '-F 4 2 3'
_space_group_name_H-M_alt 'F m -3 m'
_atom_sites_solution_hydrogens difmap
_atom_sites_solution_primary direct
_atom_sites_solution_secondary difmap
_audit_creation_method SHELXL-2014/7
_audit_update_record
;
2022-02-22 deposited with the CCDC.	2022-05-30 downloaded from the CCDC.
;
_cell_angle_alpha 90
_cell_angle_beta 90
_cell_angle_gamma 90
_cell_formula_units_Z 4
_cell_length_a 11.843(2)
_cell_length_b 11.843(2)
_cell_length_c 11.843(2)
_cell_measurement_reflns_used 884
_cell_measurement_temperature 240(2)
_cell_measurement_theta_max 28.8820
_cell_measurement_theta_min 4.8560
_cell_volume 1661.1(5)
_computing_cell_refinement 'CrysAlisPro 1.171.41.80a (Rigaku OD, 2020)'
_computing_data_collection 'CrysAlisPro 1.171.41.80a (Rigaku OD, 2020)'
_computing_data_reduction 'CrysAlisPro 1.171.41.80a (Rigaku OD, 2020)'
_computing_structure_refinement 'SHELXL-2014/7 (Sheldrick, 2014)'
_computing_structure_solution 'SHELXS-2014/7 (Sheldrick, 2014)'
_diffrn_ambient_temperature 240(2)
_diffrn_detector_area_resol_mean 10.3456
_diffrn_measured_fraction_theta_full 0.991
_diffrn_measured_fraction_theta_max 0.960
_diffrn_measurement_device_type 'Xcalibur, Ruby, Gemini ultra'
_diffrn_measurement_method '\w scans'
_diffrn_radiation_type MoK\a
_diffrn_radiation_wavelength 0.71073
_diffrn_reflns_av_R_equivalents 0.0190
_diffrn_reflns_av_unetI/netI 0.0120
_diffrn_reflns_Laue_measured_fraction_full 0.991
_diffrn_reflns_Laue_measured_fraction_max 0.960
_diffrn_reflns_limit_h_max 12
_diffrn_reflns_limit_h_min -12
_diffrn_reflns_limit_k_max 6
_diffrn_reflns_limit_k_min -15
_diffrn_reflns_limit_l_max 15
_diffrn_reflns_limit_l_min -14
_diffrn_reflns_number 1197
_diffrn_reflns_point_group_measured_fraction_full 0.991
_diffrn_reflns_point_group_measured_fraction_max 0.960
_diffrn_reflns_theta_full 25.500
_diffrn_reflns_theta_max 28.936
_diffrn_reflns_theta_min 3.441
_diffrn_source 'fine-focus sealed X-ray tube'
_exptl_absorpt_coefficient_mu 1.167
_exptl_absorpt_correction_T_max 0.773
_exptl_absorpt_correction_T_min 0.714
_exptl_absorpt_correction_type analytical
_exptl_absorpt_process_details
;
CrysAlisPro 1.171.41.80a (Rigaku Oxford Diffraction, 2020)
Analytical numeric absorption correction using a multifaceted crystal
model based on expressions derived by R.C. Clark & J.S. Reid.
(Clark, R. C. & Reid, J. S. (1995). Acta Cryst. A51, 887-897)
Empirical absorption correction using spherical harmonics,
implemented in SCALE3 ABSPACK scaling algorithm.
;
_exptl_crystal_colour 'dark red'
_exptl_crystal_density_diffrn 1.469
_exptl_crystal_density_meas ?
_exptl_crystal_description cube
_exptl_crystal_F_000 756
_exptl_crystal_size_max 0.340
_exptl_crystal_size_mid 0.300
_exptl_crystal_size_min 0.210
_refine_diff_density_max 0.317
_refine_diff_density_min -0.742
_refine_diff_density_rms 0.187
_refine_ls_extinction_method none
_refine_ls_goodness_of_fit_ref 1.232
_refine_ls_hydrogen_treatment constr
_refine_ls_matrix_type full
_refine_ls_number_parameters 19
_refine_ls_number_reflns 143
_refine_ls_number_restraints 6
_refine_ls_restrained_S_all 1.216
_refine_ls_R_factor_all 0.0393
_refine_ls_R_factor_gt 0.0389
_refine_ls_shift/su_max 0.000
_refine_ls_shift/su_mean 0.000
_refine_ls_structure_factor_coef Fsqd
_refine_ls_weighting_details 'w=1/[\s^2^(Fo^2^)+(0.0744P)^2^+0.3380P] where P=(Fo^2^+2Fc^2^)/3'
_refine_ls_weighting_scheme calc
_refine_ls_wR_factor_gt 0.0969
_refine_ls_wR_factor_ref 0.0973
_reflns_Friedel_coverage 0.000
_reflns_number_gt 139
_reflns_number_total 143
_reflns_threshold_expression 'I > 2\s(I)'
_cod_data_source_file d2ce00270a3.cif
_cod_data_source_block azeFe240t
_cod_depositor_comments
;
The following automatic conversions were performed:

data item '_exptl_crystal_density_meas' value 'not measured' was
changed to '?' -- the value is perceived as not measured.

Automatic conversion script
Id: cif_fix_values 7556 2019-12-06 15:28:31Z antanas 
;
_cod_original_cell_volume 1661(2)
_cod_database_code 7245006
_shelx_shelxl_version_number 2014/7
_shelx_space_group_comment
;
The symmetry employed for this shelxl refinement is uniquely defined
by the following loop, which should always be used as a source of
symmetry information in preference to the above space-group names.
They are only intended as comments.
;
_shelx_estimated_absorpt_t_min 0.692
_shelx_estimated_absorpt_t_max 0.792

loop_
_space_group_symop_operation_xyz
'x, y, z'
'-x, -y, z'
'-x, y, -z'
'x, -y, -z'
'z, x, y'
'z, -x, -y'
'-z, -x, y'
'-z, x, -y'
'y, z, x'
'-y, z, -x'
'y, -z, -x'
'-y, -z, x'
'y, x, -z'
'-y, -x, -z'
'y, -x, z'
'-y, x, z'
'x, z, -y'
'-x, z, y'
'-x, -z, -y'
'x, -z, y'
'z, y, -x'
'z, -y, x'
'-z, y, x'
'-z, -y, -x'
'x, y+1/2, z+1/2'
'-x, -y+1/2, z+1/2'
'-x, y+1/2, -z+1/2'
'x, -y+1/2, -z+1/2'
'z, x+1/2, y+1/2'
'z, -x+1/2, -y+1/2'
'-z, -x+1/2, y+1/2'
'-z, x+1/2, -y+1/2'
'y, z+1/2, x+1/2'
'-y, z+1/2, -x+1/2'
'y, -z+1/2, -x+1/2'
'-y, -z+1/2, x+1/2'
'y, x+1/2, -z+1/2'
'-y, -x+1/2, -z+1/2'
'y, -x+1/2, z+1/2'
'-y, x+1/2, z+1/2'
'x, z+1/2, -y+1/2'
'-x, z+1/2, y+1/2'
'-x, -z+1/2, -y+1/2'
'x, -z+1/2, y+1/2'
'z, y+1/2, -x+1/2'
'z, -y+1/2, x+1/2'
'-z, y+1/2, x+1/2'
'-z, -y+1/2, -x+1/2'
'x+1/2, y, z+1/2'
'-x+1/2, -y, z+1/2'
'-x+1/2, y, -z+1/2'
'x+1/2, -y, -z+1/2'
'z+1/2, x, y+1/2'
'z+1/2, -x, -y+1/2'
'-z+1/2, -x, y+1/2'
'-z+1/2, x, -y+1/2'
'y+1/2, z, x+1/2'
'-y+1/2, z, -x+1/2'
'y+1/2, -z, -x+1/2'
'-y+1/2, -z, x+1/2'
'y+1/2, x, -z+1/2'
'-y+1/2, -x, -z+1/2'
'y+1/2, -x, z+1/2'
'-y+1/2, x, z+1/2'
'x+1/2, z, -y+1/2'
'-x+1/2, z, y+1/2'
'-x+1/2, -z, -y+1/2'
'x+1/2, -z, y+1/2'
'z+1/2, y, -x+1/2'
'z+1/2, -y, x+1/2'
'-z+1/2, y, x+1/2'
'-z+1/2, -y, -x+1/2'
'x+1/2, y+1/2, z'
'-x+1/2, -y+1/2, z'
'-x+1/2, y+1/2, -z'
'x+1/2, -y+1/2, -z'
'z+1/2, x+1/2, y'
'z+1/2, -x+1/2, -y'
'-z+1/2, -x+1/2, y'
'-z+1/2, x+1/2, -y'
'y+1/2, z+1/2, x'
'-y+1/2, z+1/2, -x'
'y+1/2, -z+1/2, -x'
'-y+1/2, -z+1/2, x'
'y+1/2, x+1/2, -z'
'-y+1/2, -x+1/2, -z'
'y+1/2, -x+1/2, z'
'-y+1/2, x+1/2, z'
'x+1/2, z+1/2, -y'
'-x+1/2, z+1/2, y'
'-x+1/2, -z+1/2, -y'
'x+1/2, -z+1/2, y'
'z+1/2, y+1/2, -x'
'z+1/2, -y+1/2, x'
'-z+1/2, y+1/2, x'
'-z+1/2, -y+1/2, -x'
'-x, -y, -z'
'x, y, -z'
'x, -y, z'
'-x, y, z'
'-z, -x, -y'
'-z, x, y'
'z, x, -y'
'z, -x, y'
'-y, -z, -x'
'y, -z, x'
'-y, z, x'
'y, z, -x'
'-y, -x, z'
'y, x, z'
'-y, x, -z'
'y, -x, -z'
'-x, -z, y'
'x, -z, -y'
'x, z, y'
'-x, z, -y'
'-z, -y, x'
'-z, y, -x'
'z, -y, -x'
'z, y, x'
'-x, -y+1/2, -z+1/2'
'x, y+1/2, -z+1/2'
'x, -y+1/2, z+1/2'
'-x, y+1/2, z+1/2'
'-z, -x+1/2, -y+1/2'
'-z, x+1/2, y+1/2'
'z, x+1/2, -y+1/2'
'z, -x+1/2, y+1/2'
'-y, -z+1/2, -x+1/2'
'y, -z+1/2, x+1/2'
'-y, z+1/2, x+1/2'
'y, z+1/2, -x+1/2'
'-y, -x+1/2, z+1/2'
'y, x+1/2, z+1/2'
'-y, x+1/2, -z+1/2'
'y, -x+1/2, -z+1/2'
'-x, -z+1/2, y+1/2'
'x, -z+1/2, -y+1/2'
'x, z+1/2, y+1/2'
'-x, z+1/2, -y+1/2'
'-z, -y+1/2, x+1/2'
'-z, y+1/2, -x+1/2'
'z, -y+1/2, -x+1/2'
'z, y+1/2, x+1/2'
'-x+1/2, -y, -z+1/2'
'x+1/2, y, -z+1/2'
'x+1/2, -y, z+1/2'
'-x+1/2, y, z+1/2'
'-z+1/2, -x, -y+1/2'
'-z+1/2, x, y+1/2'
'z+1/2, x, -y+1/2'
'z+1/2, -x, y+1/2'
'-y+1/2, -z, -x+1/2'
'y+1/2, -z, x+1/2'
'-y+1/2, z, x+1/2'
'y+1/2, z, -x+1/2'
'-y+1/2, -x, z+1/2'
'y+1/2, x, z+1/2'
'-y+1/2, x, -z+1/2'
'y+1/2, -x, -z+1/2'
'-x+1/2, -z, y+1/2'
'x+1/2, -z, -y+1/2'
'x+1/2, z, y+1/2'
'-x+1/2, z, -y+1/2'
'-z+1/2, -y, x+1/2'
'-z+1/2, y, -x+1/2'
'z+1/2, -y, -x+1/2'
'z+1/2, y, x+1/2'
'-x+1/2, -y+1/2, -z'
'x+1/2, y+1/2, -z'
'x+1/2, -y+1/2, z'
'-x+1/2, y+1/2, z'
'-z+1/2, -x+1/2, -y'
'-z+1/2, x+1/2, y'
'z+1/2, x+1/2, -y'
'z+1/2, -x+1/2, y'
'-y+1/2, -z+1/2, -x'
'y+1/2, -z+1/2, x'
'-y+1/2, z+1/2, x'
'y+1/2, z+1/2, -x'
'-y+1/2, -x+1/2, z'
'y+1/2, x+1/2, z'
'-y+1/2, x+1/2, -z'
'y+1/2, -x+1/2, -z'
'-x+1/2, -z+1/2, y'
'x+1/2, -z+1/2, -y'
'x+1/2, z+1/2, y'
'-x+1/2, z+1/2, -y'
'-z+1/2, -y+1/2, x'
'-z+1/2, y+1/2, -x'
'z+1/2, -y+1/2, -x'
'z+1/2, y+1/2, x'

loop_
_atom_site_label
_atom_site_type_symbol
_atom_site_fract_x
_atom_site_fract_y
_atom_site_fract_z
_atom_site_U_iso_or_equiv
_atom_site_adp_type
_atom_site_occupancy
_atom_site_site_symmetry_order
_atom_site_calc_flag
_atom_site_refinement_flags_posn
_atom_site_refinement_flags_adp
_atom_site_refinement_flags_occupancy
_atom_site_disorder_assembly
_atom_site_disorder_group
Fe1 Fe 0.0000 0.0000 0.0000 0.0157(5) Uani 1 48 d S T P . .
C1 C 0.0116(8) 0.0116(8) 0.1631(4) 0.020(2) Uani 0.25 2 d S TU P . .
N1 N 0.016(3) 0.016(3) 0.2591(4) 0.054(12) Uani 0.25 2 d S T P . .
K1 K 0.0000 0.0000 0.5000 0.0200(5) Uani 1 48 d S T P . .
N1A N 0.2500 0.1601(8) 0.2500 0.068(3) Uani 0.1666 4 d S T P . .
H2A H 0.2468 0.1250 0.3163 0.081 Uiso 0.0833 1 d R U P . .
C1A C 0.2500 0.1601(8) 0.2500 0.068(3) Uani 0.5 4 d S T P . .
H1A H 0.2468 0.1250 0.3163 0.081 Uiso 0.25 1 d R U P . .

loop_
_atom_site_aniso_label
_atom_site_aniso_U_11
_atom_site_aniso_U_22
_atom_site_aniso_U_33
_atom_site_aniso_U_23
_atom_site_aniso_U_13
_atom_site_aniso_U_12
Fe1 0.0157(5) 0.0157(5) 0.0157(5) 0.000 0.000 0.000
C1 0.018(3) 0.018(3) 0.0231(13) 0.0003(12) 0.0003(12) -0.003(3)
N1 0.072(18) 0.072(18) 0.019(2) -0.002(2) -0.002(2) 0.008(10)
K1 0.0200(5) 0.0200(5) 0.0200(5) 0.000 0.000 0.000
N1A 0.077(4) 0.049(6) 0.077(4) 0.000 -0.0089(17) 0.000
C1A 0.077(4) 0.049(6) 0.077(4) 0.000 -0.0089(17) 0.000

loop_
_atom_type_symbol
_atom_type_description
_atom_type_scat_dispersion_real
_atom_type_scat_dispersion_imag
_atom_type_scat_source
C C 0.0033 0.0016 'International Tables Vol C Tables 4.2.6.8 and 6.1.1.4'
H H 0.0000 0.0000 'International Tables Vol C Tables 4.2.6.8 and 6.1.1.4'
N N 0.0061 0.0033 'International Tables Vol C Tables 4.2.6.8 and 6.1.1.4'
K K 0.2009 0.2494 'International Tables Vol C Tables 4.2.6.8 and 6.1.1.4'
Fe Fe 0.3463 0.8444 'International Tables Vol C Tables 4.2.6.8 and 6.1.1.4'

loop_
_geom_angle_atom_site_label_1
_geom_angle_atom_site_label_2
_geom_angle_atom_site_label_3
_geom_angle
_geom_angle_site_symmetry_1
_geom_angle_site_symmetry_3
_geom_angle_publ_flag
C1 Fe1 C1 180.0(5) 105 9 ?
C1 Fe1 C1 81.7(6) 105 97 ?
C1 Fe1 C1 98.3(6) 9 97 ?
C1 Fe1 C1 81.7(6) 105 101 ?
C1 Fe1 C1 98.3(6) 9 101 ?
C1 Fe1 C1 81.7(6) 97 101 ?
C1 Fe1 C1 98.3(6) 105 5 ?
C1 Fe1 C1 81.7(6) 9 5 ?
C1 Fe1 C1 98.3(6) 97 5 ?
C1 Fe1 C1 180.00(3) 101 5 ?
C1 Fe1 C1 89.72(4) 105 3 ?
C1 Fe1 C1 90.28(4) 9 3 ?
C1 Fe1 C1 8.1(5) 97 3 ?
C1 Fe1 C1 82.2(5) 101 3 ?
C1 Fe1 C1 97.8(5) 5 3 ?
C1 Fe1 C1 90.28(4) 105 99 ?
C1 Fe1 C1 89.72(4) 9 99 ?
C1 Fe1 C1 171.9(5) 97 99 ?
C1 Fe1 C1 97.8(5) 101 99 ?
C1 Fe1 C1 82.2(5) 5 99 ?
C1 Fe1 C1 180.00(3) 3 99 ?
C1 Fe1 C1 82.2(5) 105 4 ?
C1 Fe1 C1 97.8(5) 9 4 ?
C1 Fe1 C1 8.1(5) 97 4 ?
C1 Fe1 C1 89.72(4) 101 4 ?
C1 Fe1 C1 90.28(4) 5 4 ?
C1 Fe1 C1 11.4(8) 3 4 ?
C1 Fe1 C1 168.6(8) 99 4 ?
C1 Fe1 C1 97.8(5) 105 100 ?
C1 Fe1 C1 82.2(5) 9 100 ?
C1 Fe1 C1 171.9(5) 97 100 ?
C1 Fe1 C1 90.28(4) 101 100 ?
C1 Fe1 C1 89.72(4) 5 100 ?
C1 Fe1 C1 168.6(8) 3 100 ?
C1 Fe1 C1 11.4(8) 99 100 ?
C1 Fe1 C1 180.00(3) 4 100 ?
C1 Fe1 C1 171.9(5) 105 108 ?
C1 Fe1 C1 8.1(5) 9 108 ?
C1 Fe1 C1 90.28(4) 97 108 ?
C1 Fe1 C1 97.8(5) 101 108 ?
C1 Fe1 C1 82.2(5) 5 108 ?
C1 Fe1 C1 82.2(5) 3 108 ?
C1 Fe1 C1 97.8(5) 99 108 ?
C1 Fe1 C1 89.72(4) 4 108 ?
C1 Fe1 C1 90.28(4) 100 108 ?
C1 Fe1 C1 8.1(5) 105 12 ?
C1 Fe1 C1 171.9(5) 9 12 ?
C1 Fe1 C1 89.72(4) 97 12 ?
C1 Fe1 C1 82.2(5) 101 12 ?
C1 Fe1 C1 97.8(5) 5 12 ?
C1 Fe1 C1 97.8(5) 3 12 ?
C1 Fe1 C1 82.2(5) 99 12 ?
C1 Fe1 C1 90.28(4) 4 12 ?
C1 Fe1 C1 89.72(4) 100 12 ?
C1 Fe1 C1 180.00(3) 108 12 ?
C1 Fe1 C1 171.9(5) 105 107 ?
C1 Fe1 C1 8.1(5) 9 107 ?
C1 Fe1 C1 97.8(5) 97 107 ?
C1 Fe1 C1 90.28(4) 101 107 ?
C1 Fe1 C1 89.72(4) 5 107 ?
C1 Fe1 C1 89.72(4) 3 107 ?
C1 Fe1 C1 90.28(4) 99 107 ?
C1 Fe1 C1 98.3(6) 4 107 ?
C1 Fe1 C1 81.7(6) 100 107 ?
C1 Fe1 C1 11.4(8) 108 107 ?
C1 Fe1 C1 168.6(8) 12 107 ?
C1 C1 C1 90.005(8) 100 99 ?
C1 C1 C1 45.002(14) 100 2 ?
C1 C1 C1 45.002(14) 99 2 ?
C1 C1 N1 92.7(18) 100 . ?
C1 C1 N1 92.7(18) 99 . ?
C1 C1 N1 94(2) 2 . ?
C1 C1 N1 74.0(16) 100 100 ?
C1 C1 N1 92.6(17) 99 100 ?
C1 C1 N1 80.6(6) 2 100 ?
N1 C1 N1 19(3) . 100 ?
C1 C1 N1 92.6(17) 100 99 ?
C1 C1 N1 74.0(16) 99 99 ?
C1 C1 N1 80.6(6) 2 99 ?
N1 C1 N1 19(3) . 99 ?
N1 C1 N1 26(4) 100 99 ?
C1 C1 N1 74.6(14) 100 2 ?
C1 C1 N1 74.6(14) 99 2 ?
C1 C1 N1 68(2) 2 2 ?
N1 C1 N1 26(4) . 2 ?
N1 C1 N1 18(3) 100 2 ?
N1 C1 N1 18(3) 99 2 ?
C1 C1 Fe1 86.0(3) 100 . ?
C1 C1 Fe1 86.0(3) 99 . ?
C1 C1 Fe1 84.3(4) 2 . ?
N1 C1 Fe1 178(3) . . ?
N1 C1 Fe1 159.9(16) 100 . ?
N1 C1 Fe1 159.9(16) 99 . ?
N1 C1 Fe1 152(2) 2 . ?
N1 N1 N1 89.99(3) 100 99 ?
N1 N1 N1 45.00(2) 100 2 ?
N1 N1 N1 45.00(2) 99 2 ?
N1 N1 C1 87.3(18) 100 . ?
N1 N1 C1 87.3(18) 99 . ?
N1 N1 C1 86(2) 2 . ?
N1 N1 C1 87.4(17) 100 99 ?
N1 N1 C1 74.0(16) 99 99 ?
N1 N1 C1 77(2) 2 99 ?
C1 N1 C1 13.3(9) . 99 ?
N1 N1 C1 74.0(16) 100 100 ?
N1 N1 C1 87.4(17) 99 100 ?
N1 N1 C1 77(2) 2 100 ?
C1 N1 C1 13.3(9) . 100 ?
C1 N1 C1 18.8(13) 99 100 ?
N1 N1 C1 74.6(15) 100 2 ?
N1 N1 C1 74.6(14) 99 2 ?
N1 N1 C1 68(2) 2 2 ?
C1 N1 C1 18.3(13) . 2 ?
C1 N1 C1 12.9(9) 99 2 ?
C1 N1 C1 12.9(9) 100 2 ?
N1 N1 K1 86.2(7) 100 . ?
N1 N1 K1 86.2(7) 99 . ?
N1 N1 K1 84.6(9) 2 . ?
C1 N1 K1 171(3) . . ?
C1 N1 K1 159(3) 99 . ?
C1 N1 K1 159(3) 100 . ?
C1 N1 K1 153(3) 2 . ?
N1 K1 N1 82.2(14) 56 . ?
N1 K1 N1 7.6(13) 56 149 ?
N1 K1 N1 82.7(12) . 149 ?
N1 K1 N1 7.6(13) 56 150 ?
N1 K1 N1 89.75(9) . 150 ?
N1 K1 N1 10.7(19) 149 150 ?
N1 K1 N1 172.4(13) 56 54_455 ?
N1 K1 N1 90.25(9) . 54_455 ?
N1 K1 N1 169.3(19) 149 54_455 ?
N1 K1 N1 180.0(13) 150 54_455 ?
N1 K1 N1 90.25(9) 56 2 ?
N1 K1 N1 10.7(19) . 2 ?
N1 K1 N1 89.75(9) 149 2 ?
N1 K1 N1 97.8(14) 150 2 ?
N1 K1 N1 82.2(14) 54_455 2 ?
N1 K1 N1 89.75(9) 56 98_556 ?
N1 K1 N1 169.3(19) . 98_556 ?
N1 K1 N1 90.25(9) 149 98_556 ?
N1 K1 N1 82.2(14) 150 98_556 ?
N1 K1 N1 97.8(14) 54_455 98_556 ?
N1 K1 N1 180.0 2 98_556 ?
N1 K1 N1 82.7(12) 56 130 ?
N1 K1 N1 89.75(9) . 130 ?
N1 K1 N1 90.25(9) 149 130 ?
N1 K1 N1 82.2(14) 150 130 ?
N1 K1 N1 97.8(14) 54_455 130 ?
N1 K1 N1 97.8(14) 2 130 ?
N1 K1 N1 82.2(14) 98_556 130 ?
N1 K1 N1 97.3(12) 56 34_545 ?
N1 K1 N1 90.25(9) . 34_545 ?
N1 K1 N1 89.75(9) 149 34_545 ?
N1 K1 N1 97.8(14) 150 34_545 ?
N1 K1 N1 82.2(14) 54_455 34_545 ?
N1 K1 N1 82.2(14) 2 34_545 ?
N1 K1 N1 97.8(14) 98_556 34_545 ?
N1 K1 N1 180.0(13) 130 34_545 ?
N1 K1 N1 180.0 56 152_455 ?
N1 K1 N1 97.8(14) . 152_455 ?
N1 K1 N1 172.4(13) 149 152_455 ?
N1 K1 N1 172.4(13) 150 152_455 ?
N1 K1 N1 7.6(13) 54_455 152_455 ?
N1 K1 N1 89.75(9) 2 152_455 ?
N1 K1 N1 90.25(9) 98_556 152_455 ?
N1 K1 N1 97.3(12) 130 152_455 ?
N1 K1 N1 82.7(12) 34_545 152_455 ?
N1 K1 N1 89.75(9) 56 132_545 ?
N1 K1 N1 89.75(9) . 132_545 ?
N1 K1 N1 82.2(14) 149 132_545 ?
N1 K1 N1 90.25(9) 150 132_545 ?
N1 K1 N1 89.75(9) 54_455 132_545 ?
N1 K1 N1 82.7(12) 2 132_545 ?
N1 K1 N1 97.3(12) 98_556 132_545 ?
N1 K1 N1 172.4(13) 130 132_545 ?
N1 K1 N1 7.6(13) 34_545 132_545 ?
N1 K1 N1 90.25(9) 152_455 132_545 ?
N1 K1 N1 90.25(9) 56 36 ?
N1 K1 N1 90.25(9) . 36 ?
N1 K1 N1 97.8(14) 149 36 ?
N1 K1 N1 89.75(9) 150 36 ?
N1 K1 N1 90.25(9) 54_455 36 ?
N1 K1 N1 97.3(12) 2 36 ?
N1 K1 N1 82.7(12) 98_556 36 ?
N1 K1 N1 7.6(13) 130 36 ?
N1 K1 N1 172.4(13) 34_545 36 ?
N1 K1 N1 89.75(9) 152_455 36 ?
N1 K1 N1 180.0(13) 132_545 36 ?
C1A N1A C1A 59.999(1) 58 30 ?
C1A N1A N1A 60.0 58 30 ?
C1A N1A N1A 0.0 30 30 ?
C1A N1A N1A 0.0 58 58 ?
C1A N1A N1A 60.0 30 58 ?
N1A N1A N1A 59.999(1) 30 58 ?
C1A N1A N1A 60.0 58 5 ?
C1A N1A N1A 90.0 30 5 ?
N1A N1A N1A 89.999(1) 30 5 ?
N1A N1A N1A 59.999(1) 58 5 ?
C1A N1A C1A 59.999(1) 58 5 ?
C1A N1A C1A 89.999(1) 30 5 ?
N1A N1A C1A 89.999(1) 30 5 ?
N1A N1A C1A 59.999(1) 58 5 ?
N1A N1A C1A 0.0(5) 5 5 ?
C1A N1A N1A 90.0 58 9 ?
C1A N1A N1A 60.0 30 9 ?
N1A N1A N1A 60.0 30 9 ?
N1A N1A N1A 90.0 58 9 ?
N1A N1A N1A 60.0 5 9 ?
C1A N1A N1A 60.0 5 9 ?
C1A N1A C1A 90.0 58 9 ?
C1A N1A C1A 60.0 30 9 ?
N1A N1A C1A 60.0 30 9 ?
N1A N1A C1A 90.0 58 9 ?
N1A N1A C1A 60.0 5 9 ?
C1A N1A C1A 60.0 5 9 ?
N1A N1A C1A 0.0(5) 9 9 ?
C1A N1A H2A 111.2 58 . ?
C1A N1A H2A 72.9 30 . ?
N1A N1A H2A 72.9 30 . ?
N1A N1A H2A 111.2 58 . ?
N1A N1A H2A 162.7 5 . ?
C1A N1A H2A 162.7 5 . ?
N1A N1A H2A 107.5 9 . ?
C1A N1A H2A 107.5 9 . ?
C1A N1A H1A 111.2 58 . ?
C1A N1A H1A 72.9 30 . ?
N1A N1A H1A 72.9 30 . ?
N1A N1A H1A 111.2 58 . ?
N1A N1A H1A 162.7 5 . ?
C1A N1A H1A 162.7 5 . ?
N1A N1A H1A 107.5 9 . ?
C1A N1A H1A 107.5 9 . ?
H2A N1A H1A 0.0 . . ?

loop_
_geom_bond_atom_site_label_1
_geom_bond_atom_site_label_2
_geom_bond_distance
_geom_bond_site_symmetry_2
_geom_bond_publ_flag
Fe1 C1 1.941(5) 105 ?
Fe1 C1 1.941(5) 9 ?
Fe1 C1 1.941(5) 97 ?
Fe1 C1 1.941(5) 101 ?
Fe1 C1 1.941(5) 5 ?
Fe1 C1 1.941(5) 3 ?
Fe1 C1 1.941(5) 99 ?
Fe1 C1 1.941(5) 4 ?
Fe1 C1 1.941(5) 100 ?
Fe1 C1 1.941(5) 108 ?
Fe1 C1 1.941(5) 12 ?
Fe1 C1 1.941(5) 107 ?
C1 C1 0.274(19) 100 ?
C1 C1 0.274(19) 99 ?
C1 C1 0.39(3) 2 ?
C1 N1 1.139(6) . ?
C1 N1 1.184(12) 100 ?
C1 N1 1.184(12) 99 ?
C1 N1 1.227(19) 2 ?
N1 N1 0.38(7) 100 ?
N1 N1 0.38(7) 99 ?
N1 N1 0.54(9) 2 ?
N1 C1 1.184(12) 99 ?
N1 C1 1.184(12) 100 ?
N1 C1 1.227(19) 2 ?
N1 K1 2.866(6) . ?
K1 N1 2.866(6) 56 ?
K1 N1 2.866(6) 149 ?
K1 N1 2.866(6) 150 ?
K1 N1 2.866(6) 54_455 ?
K1 N1 2.866(6) 2 ?
K1 N1 2.866(6) 98_556 ?
K1 N1 2.866(6) 130 ?
K1 N1 2.866(6) 34_545 ?
K1 N1 2.866(6) 152_455 ?
K1 N1 2.866(6) 132_545 ?
K1 N1 2.866(6) 36 ?
N1A C1A 1.505(14) 58 ?
N1A C1A 1.505(14) 30 ?
N1A N1A 1.505(14) 30 ?
N1A N1A 1.505(14) 58 ?
N1A N1A 1.505(14) 5 ?
N1A C1A 1.505(14) 5 ?
N1A N1A 1.505(14) 9 ?
N1A C1A 1.505(14) 9 ?
N1A H2A 0.8896 . ?
N1A H1A 0.8896 . ?

loop_
_geom_hbond_atom_site_label_D
_geom_hbond_atom_site_label_H
_geom_hbond_atom_site_label_A
_geom_hbond_distance_DH
_geom_hbond_distance_HA
_geom_hbond_distance_DA
_geom_hbond_angle_DHA
_geom_hbond_site_symmetry_A
N1A H1A N1 0.89 2.60 3.470(9) 167.8 149
N1A H1A N1 0.89 2.37 3.26(5) 174.8 56
